data_2201549
loop_
_publ_author_name
'Deschamps, Jeffrey R.'
'Hartshorn, Christopher M.'
'Singh, Alok'
'Chang, Eddie L.'

_publ_section_title
;
 Chloro(nitrato)[1,4,7-tris(4-vinyl)benzyl-1,4,7-triazacyclononane]copper(II)
;
_journal_issue 8
_journal_name_full 'Acta Crystallographica Section E'
_journal_page_first m396
_journal_page_last m398
_journal_paper_doi 10.1107/S1600536802011613
_journal_volume 58
_journal_year 2002
_chemical_formula_iupac '[Cu Cl (N1 O3) (C33 H39 N3)]'
_chemical_formula_moiety 'C33 H39 Cl Cu N4 O3'
_chemical_formula_sum 'C33 H39 Cl Cu N4 O3'
_chemical_formula_weight 638.67
_chemical_name_common Cu([9]ane(Nvbz)~3~)NO~3~Cl
_chemical_name_systematic
;
Chloro(nitrato)[1,4,7-tris(4-vinyl)benzyl-1,4,7-triazacyclononane]copper(II)
;
_space_group_IT_number 9
_symmetry_cell_setting monoclinic
_symmetry_space_group_name_Hall 'C -2yc'
_symmetry_space_group_name_H-M 'C 1 c 1'
_atom_sites_solution_hydrogens geom
_atom_sites_solution_primary direct
_atom_sites_solution_secondary difmap
_audit_creation_method SHELXL-97
_cell_angle_alpha 90.00
_cell_angle_beta 102.437(2)
_cell_angle_gamma 90.00
_cell_formula_units_Z 4
_cell_length_a 9.7764(10)
_cell_length_b 28.491(3)
_cell_length_c 11.2790(12)
_cell_measurement_reflns_used 5031
_cell_measurement_temperature 93(2)
_cell_measurement_theta_max 56.538
_cell_measurement_theta_min 4.673
_cell_volume 3067.9(6)
_computing_cell_refinement SMART
_computing_data_collection 'SMART (Bruker, 1999)'
_computing_data_reduction 'SAINT (Bruker, 2000) and XPREP (Bruker, 1997)'
_computing_molecular_graphics 'SHELXTL (Bruker, 2000)'
_computing_publication_material SHELXTL
_computing_structure_refinement 'SHELXL97 (Sheldrick, 1997)'
_computing_structure_solution 'SHELXS97 (Sheldrick, 1997)'
_diffrn_ambient_temperature 93(2)
_diffrn_measured_fraction_theta_full 0.979
_diffrn_measured_fraction_theta_max 0.979
_diffrn_measurement_device_type 'Bruker SMART 1000 CCD'
_diffrn_measurement_method '\f and \w'
_diffrn_radiation_monochromator graphite
_diffrn_radiation_source 'sealed tube'
_diffrn_radiation_type MoK\a
_diffrn_radiation_wavelength 0.71073
_diffrn_reflns_av_R_equivalents 0.0139
_diffrn_reflns_av_sigmaI/netI 0.0159
_diffrn_reflns_limit_h_max 13
_diffrn_reflns_limit_h_min -12
_diffrn_reflns_limit_k_max 37
_diffrn_reflns_limit_k_min -36
_diffrn_reflns_limit_l_max 14
_diffrn_reflns_limit_l_min -14
_diffrn_reflns_number 10947
_diffrn_reflns_theta_full 28.29
_diffrn_reflns_theta_max 28.29
_diffrn_reflns_theta_min 1.43
_diffrn_standards_decay_% 0.07
_diffrn_standards_interval_time variable
_diffrn_standards_number 10947
_exptl_absorpt_coefficient_mu 0.839
_exptl_absorpt_correction_T_max 0.87
_exptl_absorpt_correction_T_min 0.68
_exptl_absorpt_correction_type integration
_exptl_absorpt_process_details '(XPREP; Bruker, 1997)'
_exptl_crystal_colour blue
_exptl_crystal_density_diffrn 1.383
_exptl_crystal_density_method 'not measured'
_exptl_crystal_description prism
_exptl_crystal_F_000 1340
_exptl_crystal_size_max 0.35
_exptl_crystal_size_mid 0.20
_exptl_crystal_size_min 0.10
_refine_diff_density_max 0.354
_refine_diff_density_min -0.219
_refine_ls_abs_structure_details '(Flack, 1983), 1798 Friedel pairs'
_refine_ls_abs_structure_Flack 0.011(6)
_refine_ls_extinction_method none
_refine_ls_goodness_of_fit_ref 0.879
_refine_ls_hydrogen_treatment constr
_refine_ls_matrix_type full
_refine_ls_number_parameters 379
_refine_ls_number_reflns 5597
_refine_ls_number_restraints 2
_refine_ls_restrained_S_all 0.878
_refine_ls_R_factor_all 0.0243
_refine_ls_R_factor_gt 0.0228
_refine_ls_shift/su_max 0.001
_refine_ls_shift/su_mean 0.000
_refine_ls_structure_factor_coef Fsqd
_refine_ls_weighting_details 'calc w = 1/[\s^2^(Fo^2^)+(0.0335P)^2^+1.7291P] where P = (Fo^2^+2Fc^2^)/3'
_refine_ls_weighting_scheme calc
_refine_ls_wR_factor_gt 0.0611
_refine_ls_wR_factor_ref 0.0640
_reflns_number_gt 5414
_reflns_number_total 5597
_reflns_threshold_expression I>2\s(I)
_cod_data_source_file ob6143.cif
_cod_data_source_block I
_cod_depositor_comments
;
The following automatic conversions were performed:
'_geom_bond_publ_flag' value 'Y' changed to 'y' according to
'/home/saulius/struct/CIF-dictionaries/cif_core.dic' dictionary named
'cif_core.dic' version 2.4.1 from 2010-06-29 (5 times).

Automatic conversion script
Id: cif_fix_enum 1527 2010-12-29 10:47:43Z saulius 

The following automatic conversions were performed:

'_geom_bond_publ_flag' value 'Y' changed to 'y' according to
/home/saulius/struct/CIF-dictionaries/cif_core.dic dictionary named
'cif_core.dic' version 2.4.1 from 2010-06-29 (5
times).

'_geom_angle_publ_flag' value 'Y' changed to 'y' according
to /home/saulius/struct/CIF-dictionaries/cif_core.dic dictionary
named 'cif_core.dic' version 2.4.1 from 2010-06-29 (10 times).

Automatic conversion script
Id: cif_fix_values 1715 2011-07-08 13:25:40Z adriana 
;
_cod_original_cell_volume 3068.0(6)
_cod_original_sg_symbol_H-M 'C c'
_cod_database_code 2201549
_cod_database_fobs_code 2201549

loop_
_symmetry_equiv_pos_as_xyz
'x, y, z'
'x, -y, z+1/2'
'x+1/2, y+1/2, z'
'x+1/2, -y+1/2, z+1/2'

loop_
_atom_site_label
_atom_site_fract_x
_atom_site_fract_y
_atom_site_fract_z
_atom_site_U_iso_or_equiv
_atom_site_adp_type
_atom_site_calc_flag
_atom_site_refinement_flags
_atom_site_occupancy
_atom_site_disorder_assembly
_atom_site_disorder_group
_atom_site_type_symbol
Cu1 0.73600(2) 0.138640(10) 0.49083(2) 0.01610(6) Uani d . 1 . . Cu
N1 0.81315(16) 0.19164(6) 0.40219(15) 0.0168(3) Uani d . 1 . . N
C2 0.68483(19) 0.21137(7) 0.32228(18) 0.0199(4) Uani d . 1 . . C
H2A 0.7115 0.2348 0.2692 0.024 Uiso calc R 1 . . H
H2B 0.6284 0.2267 0.3719 0.024 Uiso calc R 1 . . H
C3 0.59752(19) 0.17305(7) 0.24517(18) 0.0204(4) Uani d . 1 . . C
H3A 0.5087 0.1862 0.2032 0.025 Uiso calc R 1 . . H
H3B 0.6467 0.1619 0.1845 0.025 Uiso calc R 1 . . H
N4 0.57174(17) 0.13337(5) 0.32109(16) 0.0197(3) Uani d . 1 . . N
C5 0.6019(2) 0.08664(7) 0.27555(19) 0.0226(4) Uani d . 1 . . C
H5A 0.5494 0.0830 0.1927 0.027 Uiso calc R 1 . . H
H5B 0.5708 0.0626 0.3246 0.027 Uiso calc R 1 . . H
C6 0.7579(2) 0.07986(7) 0.27910(19) 0.0222(4) Uani d . 1 . . C
H6A 0.7749 0.0471 0.2643 0.027 Uiso calc R 1 . . H
H6B 0.7828 0.0981 0.2142 0.027 Uiso calc R 1 . . H
N7 0.85058(17) 0.09432(6) 0.39781(15) 0.0185(3) Uani d . 1 . . N
C8 0.9665(2) 0.12482(7) 0.37834(18) 0.0199(4) Uani d . 1 . . C
H8A 1.0149 0.1098 0.3219 0.024 Uiso calc R 1 . . H
H8B 1.0332 0.1294 0.4547 0.024 Uiso calc R 1 . . H
C9 0.90960(18) 0.17208(7) 0.32793(17) 0.0183(4) Uani d . 1 . . C
H9A 0.9866 0.1937 0.3292 0.022 Uiso calc R 1 . . H
H9B 0.8594 0.1684 0.2444 0.022 Uiso calc R 1 . . H
C10 0.9082(2) 0.05282(7) 0.47540(18) 0.0227(4) Uani d . 1 . . C
H10A 0.8364 0.0288 0.4648 0.027 Uiso calc R 1 . . H
H10B 0.9266 0.0625 0.5598 0.027 Uiso calc R 1 . . H
C11 1.0407(2) 0.03107(7) 0.45035(18) 0.0227(4) Uani d . 1 . . C
C12 1.1706(2) 0.04569(7) 0.51966(19) 0.0250(4) Uani d . 1 . . C
H12A 1.1729 0.0687 0.5786 0.030 Uiso calc R 1 . . H
C13 1.2947(2) 0.02684(7) 0.5026(2) 0.0262(4) Uani d . 1 . . C
H13A 1.3792 0.0370 0.5504 0.031 Uiso calc R 1 . . H
C14 1.2945(2) -0.00735(7) 0.4142(2) 0.0264(4) Uani d . 1 . . C
C15 1.1656(3) -0.02244(7) 0.3460(2) 0.0290(4) Uani d . 1 . . C
H15A 1.1633 -0.0455 0.2873 0.035 Uiso calc R 1 . . H
C16 1.0405(2) -0.00362(7) 0.36398(19) 0.0277(4) Uani d . 1 . . C
H16A 0.9559 -0.0144 0.3177 0.033 Uiso calc R 1 . . H
C17 1.4263(3) -0.02772(8) 0.3921(2) 0.0318(5) Uani d . 1 . . C
H17A 1.4205 -0.0444 0.3203 0.038 Uiso calc R 1 . . H
C18 1.5505(2) -0.02441(8) 0.4644(2) 0.0334(5) Uani d . 1 . . C
H18A 1.5614 -0.0081 0.5373 0.040 Uiso calc R 1 . . H
H18B 1.6276 -0.0384 0.4429 0.040 Uiso calc R 1 . . H
C19 0.88762(19) 0.23016(7) 0.48259(18) 0.0196(4) Uani d . 1 . . C
H19A 0.8248 0.2433 0.5296 0.023 Uiso calc R 1 . . H
H19B 0.9129 0.2550 0.4324 0.023 Uiso calc R 1 . . H
C20 1.01820(19) 0.21224(6) 0.56786(18) 0.0190(4) Uani d . 1 . . C
C21 1.1499(2) 0.21804(7) 0.54098(18) 0.0205(4) Uani d . 1 . . C
H21A 1.1584 0.2353 0.4730 0.025 Uiso calc R 1 . . H
C22 1.2687(2) 0.19839(7) 0.61444(19) 0.0223(4) Uani d . 1 . . C
H22A 1.3552 0.2021 0.5938 0.027 Uiso calc R 1 . . H
C23 1.2601(2) 0.17318(7) 0.71861(19) 0.0211(4) Uani d . 1 . . C
C24 1.1280(2) 0.16764(7) 0.74641(19) 0.0221(4) Uani d . 1 . . C
H24A 1.1196 0.1508 0.8151 0.027 Uiso calc R 1 . . H
C25 1.0096(2) 0.18702(7) 0.67247(19) 0.0211(4) Uani d . 1 . . C
H25A 0.9230 0.1832 0.6928 0.025 Uiso calc R 1 . . H
C26 1.3891(2) 0.15483(8) 0.7983(2) 0.0273(4) Uani d . 1 . . C
H26A 1.4668 0.1509 0.7641 0.033 Uiso calc R 1 . . H
C27 1.4037(3) 0.14354(8) 0.9135(2) 0.0306(5) Uani d . 1 . . C
H27A 1.3287 0.1469 0.9514 0.037 Uiso calc R 1 . . H
H27B 1.4891 0.1322 0.9570 0.037 Uiso calc R 1 . . H
C28 0.4331(2) 0.13617(7) 0.35569(18) 0.0214(4) Uani d . 1 . . C
H28A 0.4312 0.1646 0.4027 0.026 Uiso calc R 1 . . H
H28B 0.4255 0.1098 0.4084 0.026 Uiso calc R 1 . . H
C29 0.3056(2) 0.13611(7) 0.25244(18) 0.0208(4) Uani d . 1 . . C
C30 0.2483(2) 0.09432(7) 0.19978(19) 0.0235(4) Uani d . 1 . . C
H30A 0.2920 0.0659 0.2249 0.028 Uiso calc R 1 . . H
C31 0.1262(2) 0.09482(8) 0.11006(19) 0.0256(4) Uani d . 1 . . C
H31A 0.0894 0.0667 0.0753 0.031 Uiso calc R 1 . . H
C32 0.0574(2) 0.13702(8) 0.0709(2) 0.0250(5) Uani d . 1 . . C
C33 0.1173(2) 0.17883(8) 0.12155(19) 0.0258(4) Uani d . 1 . . C
H33A 0.0757 0.2074 0.0947 0.031 Uiso calc R 1 . . H
C34 0.2386(2) 0.17807(7) 0.21167(19) 0.0231(4) Uani d . 1 . . C
H34A 0.2762 0.2062 0.2457 0.028 Uiso calc R 1 . . H
C35 -0.0763(2) 0.13590(10) -0.0203(2) 0.0351(5) Uani d . 1 . . C
H35A -0.1007 0.1076 -0.0602 0.042 Uiso calc R 1 . . H
C36 -0.1637(3) 0.17093(13) -0.0503(3) 0.0520(8) Uani d . 1 . . C
H36A -0.1439 0.2000 -0.0129 0.062 Uiso calc R 1 . . H
H36B -0.2456 0.1667 -0.1090 0.062 Uiso calc R 1 . . H
N2 0.7202(2) 0.07331(7) 0.67013(17) 0.0264(4) Uani d . 1 . . N
O1 0.83070(16) 0.09329(6) 0.71528(14) 0.0291(3) Uani d . 1 . . O
O2 0.65605(15) 0.08391(5) 0.56098(13) 0.0227(3) Uani d . 1 . . O
O3 0.6682(2) 0.04239(7) 0.72359(16) 0.0424(4) Uani d . 1 . . O
Cl1 0.64140(5) 0.18881(2) 0.61001(5) 0.02386(11) Uani d . 1 . . Cl

loop_
_atom_site_aniso_label
_atom_site_aniso_U_11
_atom_site_aniso_U_22
_atom_site_aniso_U_33
_atom_site_aniso_U_12
_atom_site_aniso_U_13
_atom_site_aniso_U_23
Cu1 0.01574(9) 0.01914(10) 0.01308(10) -0.00109(9) 0.00233(7) 0.00179(9)
N1 0.0168(7) 0.0179(8) 0.0154(8) 0.0014(6) 0.0027(6) 0.0019(6)
C2 0.0185(8) 0.0224(9) 0.0182(9) 0.0006(7) 0.0023(7) 0.0034(7)
C3 0.0186(8) 0.0258(9) 0.0160(9) -0.0003(7) 0.0019(7) 0.0045(7)
N4 0.0197(8) 0.0226(8) 0.0161(8) -0.0031(6) 0.0025(6) 0.0022(6)
C5 0.0230(9) 0.0250(10) 0.0183(10) -0.0047(7) 0.0009(8) -0.0008(8)
C6 0.0268(10) 0.0220(9) 0.0158(9) -0.0006(7) 0.0005(8) -0.0029(7)
N7 0.0208(7) 0.0194(8) 0.0144(8) -0.0010(6) 0.0016(6) 0.0013(6)
C8 0.0194(8) 0.0220(9) 0.0186(9) 0.0020(7) 0.0044(7) 0.0008(7)
C9 0.0175(8) 0.0232(9) 0.0146(8) -0.0003(7) 0.0043(7) 0.0013(7)
C10 0.0252(9) 0.0223(9) 0.0198(9) 0.0014(7) 0.0033(8) 0.0031(8)
C11 0.0274(10) 0.0207(9) 0.0194(10) 0.0035(7) 0.0034(8) 0.0035(7)
C12 0.0306(10) 0.0224(10) 0.0208(10) 0.0035(8) 0.0033(8) 0.0007(8)
C13 0.0320(10) 0.0237(10) 0.0232(10) 0.0010(8) 0.0061(8) 0.0040(8)
C14 0.0375(11) 0.0198(9) 0.0230(10) 0.0044(8) 0.0092(9) 0.0055(8)
C15 0.0446(12) 0.0211(9) 0.0212(10) 0.0015(9) 0.0067(9) -0.0033(8)
C16 0.0355(11) 0.0227(10) 0.0225(10) -0.0009(8) 0.0010(9) 0.0003(8)
C17 0.0460(13) 0.0239(10) 0.0308(12) 0.0037(9) 0.0197(10) 0.0008(8)
C18 0.0364(12) 0.0267(11) 0.0417(13) 0.0036(9) 0.0187(11) 0.0014(9)
C19 0.0184(8) 0.0177(9) 0.0212(9) -0.0009(7) 0.0013(7) 0.0012(7)
C20 0.0168(8) 0.0180(8) 0.0206(9) -0.0014(6) 0.0006(7) -0.0035(7)
C21 0.0216(8) 0.0226(9) 0.0176(9) -0.0021(7) 0.0049(7) -0.0014(7)
C22 0.0162(8) 0.0273(10) 0.0239(10) 0.0000(7) 0.0058(7) -0.0059(8)
C23 0.0197(9) 0.0204(9) 0.0221(10) 0.0016(7) 0.0018(7) -0.0052(7)
C24 0.0219(9) 0.0226(9) 0.0211(10) -0.0013(7) 0.0031(8) 0.0002(8)
C25 0.0178(8) 0.0230(9) 0.0224(10) -0.0035(7) 0.0039(7) -0.0039(7)
C26 0.0241(9) 0.0265(10) 0.0300(11) 0.0055(8) 0.0029(8) -0.0009(9)
C27 0.0300(11) 0.0284(12) 0.0303(13) 0.0040(9) -0.0002(10) -0.0019(9)
C28 0.0191(9) 0.0305(10) 0.0140(9) -0.0046(7) 0.0019(7) 0.0013(7)
C29 0.0166(8) 0.0314(11) 0.0141(9) -0.0031(7) 0.0026(7) 0.0008(7)
C30 0.0214(9) 0.0275(10) 0.0213(10) -0.0019(8) 0.0038(7) 0.0014(8)
C31 0.0248(9) 0.0335(11) 0.0181(9) -0.0072(8) 0.0040(8) -0.0062(8)
C32 0.0182(9) 0.0419(13) 0.0148(10) 0.0000(8) 0.0031(8) -0.0011(8)
C33 0.0235(9) 0.0344(11) 0.0206(10) 0.0048(8) 0.0071(8) 0.0040(8)
C34 0.0226(9) 0.0274(10) 0.0203(10) -0.0035(8) 0.0070(8) -0.0014(8)
C35 0.0235(11) 0.0611(16) 0.0192(11) -0.0013(9) 0.0014(9) -0.0064(10)
C36 0.0333(13) 0.081(2) 0.0350(14) 0.0156(13) -0.0081(11) -0.0119(14)
N2 0.0308(9) 0.0295(9) 0.0194(9) 0.0005(7) 0.0062(7) 0.0040(7)
O1 0.0304(8) 0.0323(8) 0.0205(8) -0.0001(7) -0.0034(6) -0.0004(6)
O2 0.0240(7) 0.0265(7) 0.0166(7) -0.0041(5) 0.0020(5) 0.0038(6)
O3 0.0546(11) 0.0459(10) 0.0283(9) -0.0107(9) 0.0126(8) 0.0159(8)
Cl1 0.0187(2) 0.0323(3) 0.0208(2) 0.00056(18) 0.00473(17) -0.00233(19)

loop_
_atom_type_symbol
_atom_type_description
_atom_type_scat_dispersion_real
_atom_type_scat_dispersion_imag
_atom_type_scat_source
C C 0.0033 0.0016 'International Tables Vol C Tables 4.2.6.8 and 6.1.1.4'
H H 0.0000 0.0000 'International Tables Vol C Tables 4.2.6.8 and 6.1.1.4'
N N 0.0061 0.0033 'International Tables Vol C Tables 4.2.6.8 and 6.1.1.4'
O O 0.0106 0.0060 'International Tables Vol C Tables 4.2.6.8 and 6.1.1.4'
Cu Cu 0.3201 1.2651 'International Tables Vol C Tables 4.2.6.8 and 6.1.1.4'
Cl Cl 0.1484 0.1585 'International Tables Vol C Tables 4.2.6.8 and 6.1.1.4'

loop_
_geom_angle_atom_site_label_1
_geom_angle_atom_site_label_2
_geom_angle_atom_site_label_3
_geom_angle
_geom_angle_publ_flag
O2 Cu1 N1 174.25(7) y
O2 Cu1 N7 91.42(7) y
N1 Cu1 N7 84.70(7) y
O2 Cu1 N4 90.96(6) y
N1 Cu1 N4 84.43(6) y
N7 Cu1 N4 83.90(6) y
O2 Cu1 Cl1 90.74(5) y
N1 Cu1 Cl1 93.69(5) y
N7 Cu1 Cl1 171.91(5) y
N4 Cu1 Cl1 103.86(5) y
C2 N1 C9 110.62(15) ?
C2 N1 C19 108.91(15) ?
C9 N1 C19 109.07(14) ?
C2 N1 Cu1 102.93(11) ?
C9 N1 Cu1 110.01(12) ?
C19 N1 Cu1 115.16(12) ?
N1 C2 C3 111.57(15) ?
N1 C2 H2A 109.3 ?
C3 C2 H2A 109.3 ?
N1 C2 H2B 109.3 ?
C3 C2 H2B 109.3 ?
H2A C2 H2B 108.0 ?
N4 C3 C2 111.14(15) ?
N4 C3 H3A 109.4 ?
C2 C3 H3A 109.4 ?
N4 C3 H3B 109.4 ?
C2 C3 H3B 109.4 ?
H3A C3 H3B 108.0 ?
C3 N4 C5 114.67(16) ?
C3 N4 C28 112.96(15) ?
C5 N4 C28 113.53(15) ?
C3 N4 Cu1 105.46(11) ?
C5 N4 Cu1 101.48(11) ?
C28 N4 Cu1 107.44(12) ?
N4 C5 C6 112.12(16) ?
N4 C5 H5A 109.2 ?
C6 C5 H5A 109.2 ?
N4 C5 H5B 109.2 ?
C6 C5 H5B 109.2 ?
H5A C5 H5B 107.9 ?
N7 C6 C5 113.28(17) ?
N7 C6 H6A 108.9 ?
C5 C6 H6A 108.9 ?
N7 C6 H6B 108.9 ?
C5 C6 H6B 108.9 ?
H6A C6 H6B 107.7 ?
C8 N7 C6 111.24(15) ?
C8 N7 C10 110.14(15) ?
C6 N7 C10 112.37(15) ?
C8 N7 Cu1 103.15(12) ?
C6 N7 Cu1 108.89(12) ?
C10 N7 Cu1 110.66(12) ?
N7 C8 C9 110.17(15) ?
N7 C8 H8A 109.6 ?
C9 C8 H8A 109.6 ?
N7 C8 H8B 109.6 ?
C9 C8 H8B 109.6 ?
H8A C8 H8B 108.1 ?
N1 C9 C8 110.15(15) ?
N1 C9 H9A 109.6 ?
C8 C9 H9A 109.6 ?
N1 C9 H9B 109.6 ?
C8 C9 H9B 109.6 ?
H9A C9 H9B 108.1 ?
N7 C10 C11 116.09(16) ?
N7 C10 H10A 108.3 ?
C11 C10 H10A 108.3 ?
N7 C10 H10B 108.3 ?
C11 C10 H10B 108.3 ?
H10A C10 H10B 107.4 ?
C16 C11 C12 117.85(19) ?
C16 C11 C10 123.34(18) ?
C12 C11 C10 118.80(18) ?
C13 C12 C11 121.6(2) ?
C13 C12 H12A 119.2 ?
C11 C12 H12A 119.2 ?
C12 C13 C14 120.5(2) ?
C12 C13 H13A 119.8 ?
C14 C13 H13A 119.8 ?
C13 C14 C15 118.1(2) ?
C13 C14 C17 121.8(2) ?
C15 C14 C17 120.1(2) ?
C16 C15 C14 121.29(19) ?
C16 C15 H15A 119.4 ?
C14 C15 H15A 119.4 ?
C11 C16 C15 120.6(2) ?
C11 C16 H16A 119.7 ?
C15 C16 H16A 119.7 ?
C18 C17 C14 126.0(2) ?
C18 C17 H17A 117.0 ?
C14 C17 H17A 117.0 ?
C17 C18 H18A 120.0 ?
C17 C18 H18B 120.0 ?
H18A C18 H18B 120.0 ?
N1 C19 C20 111.66(15) ?
N1 C19 H19A 109.3 ?
C20 C19 H19A 109.3 ?
N1 C19 H19B 109.3 ?
C20 C19 H19B 109.3 ?
H19A C19 H19B 107.9 ?
C21 C20 C25 118.04(17) ?
C21 C20 C19 120.94(18) ?
C25 C20 C19 120.92(17) ?
C22 C21 C20 120.97(18) ?
C22 C21 H21A 119.5 ?
C20 C21 H21A 119.5 ?
C21 C22 C23 120.96(18) ?
C21 C22 H22A 119.5 ?
C23 C22 H22A 119.5 ?
C22 C23 C24 118.18(18) ?
C22 C23 C26 119.73(18) ?
C24 C23 C26 122.04(19) ?
C25 C24 C23 120.67(19) ?
C25 C24 H24A 119.7 ?
C23 C24 H24A 119.7 ?
C24 C25 C20 121.17(18) ?
C24 C25 H25A 119.4 ?
C20 C25 H25A 119.4 ?
C27 C26 C23 125.8(2) ?
C27 C26 H26A 117.1 ?
C23 C26 H26A 117.1 ?
C26 C27 H27A 120.0 ?
C26 C27 H27B 120.0 ?
H27A C27 H27B 120.0 ?
N4 C28 C29 116.32(16) ?
N4 C28 H28A 108.2 ?
C29 C28 H28A 108.2 ?
N4 C28 H28B 108.2 ?
C29 C28 H28B 108.2 ?
H28A C28 H28B 107.4 ?
C34 C29 C30 118.38(19) ?
C34 C29 C28 120.30(18) ?
C30 C29 C28 121.25(18) ?
C31 C30 C29 120.37(19) ?
C31 C30 H30A 119.8 ?
C29 C30 H30A 119.8 ?
C30 C31 C32 121.1(2) ?
C30 C31 H31A 119.4 ?
C32 C31 H31A 119.4 ?
C33 C32 C31 118.2(2) ?
C33 C32 C35 122.3(2) ?
C31 C32 C35 119.5(2) ?
C34 C33 C32 120.3(2) ?
C34 C33 H33A 119.8 ?
C32 C33 H33A 119.8 ?
C33 C34 C29 121.52(19) ?
C33 C34 H34A 119.2 ?
C29 C34 H34A 119.2 ?
C36 C35 C32 126.4(3) ?
C36 C35 H35A 116.8 ?
C32 C35 H35A 116.8 ?
C35 C36 H36A 120.0 ?
C35 C36 H36B 120.0 ?
H36A C36 H36B 120.0 ?
O1 N2 O3 122.98(19) ?
O1 N2 O2 119.28(18) ?
O3 N2 O2 117.72(19) ?
N2 O2 Cu1 114.34(13) ?

loop_
_geom_bond_atom_site_label_1
_geom_bond_atom_site_label_2
_geom_bond_site_symmetry_2
_geom_bond_distance
_geom_bond_publ_flag
Cu1 O2 . 1.9837(15) y
Cu1 N1 . 2.0428(17) y
Cu1 N7 . 2.1111(17) y
Cu1 N4 . 2.2232(17) y
Cu1 Cl1 . 2.2892(6) y
N1 C2 . 1.488(2) ?
N1 C9 . 1.497(2) ?
N1 C19 . 1.508(2) ?
C2 C3 . 1.535(3) ?
C2 H2A . 0.9700 ?
C2 H2B . 0.9700 ?
C3 N4 . 1.472(2) ?
C3 H3A . 0.9700 ?
C3 H3B . 0.9700 ?
N4 C5 . 1.479(3) ?
N4 C28 . 1.491(2) ?
C5 C6 . 1.529(3) ?
C5 H5A . 0.9700 ?
C5 H5B . 0.9700 ?
C6 N7 . 1.504(3) ?
C6 H6A . 0.9700 ?
C6 H6B . 0.9700 ?
N7 C8 . 1.482(3) ?
N7 C10 . 1.506(2) ?
C8 C9 . 1.520(3) ?
C8 H8A . 0.9700 ?
C8 H8B . 0.9700 ?
C9 H9A . 0.9700 ?
C9 H9B . 0.9700 ?
C10 C11 . 1.517(3) ?
C10 H10A . 0.9700 ?
C10 H10B . 0.9700 ?
C11 C16 . 1.388(3) ?
C11 C12 . 1.403(3) ?
C12 C13 . 1.378(3) ?
C12 H12A . 0.9300 ?
C13 C14 . 1.394(3) ?
C13 H13A . 0.9300 ?
C14 C15 . 1.396(3) ?
C14 C17 . 1.483(3) ?
C15 C16 . 1.389(3) ?
C15 H15A . 0.9300 ?
C16 H16A . 0.9300 ?
C17 C18 . 1.312(3) ?
C17 H17A . 0.9300 ?
C18 H18A . 0.9300 ?
C18 H18B . 0.9300 ?
C19 C20 . 1.512(3) ?
C19 H19A . 0.9700 ?
C19 H19B . 0.9700 ?
C20 C21 . 1.395(3) ?
C20 C25 . 1.399(3) ?
C21 C22 . 1.391(3) ?
C21 H21A . 0.9300 ?
C22 C23 . 1.395(3) ?
C22 H22A . 0.9300 ?
C23 C24 . 1.402(3) ?
C23 C26 . 1.478(3) ?
C24 C25 . 1.387(3) ?
C24 H24A . 0.9300 ?
C25 H25A . 0.9300 ?
C26 C27 . 1.315(4) ?
C26 H26A . 0.9300 ?
C27 H27A . 0.9300 ?
C27 H27B . 0.9300 ?
C28 C29 . 1.511(3) ?
C28 H28A . 0.9700 ?
C28 H28B . 0.9700 ?
C29 C34 . 1.393(3) ?
C29 C30 . 1.393(3) ?
C30 C31 . 1.389(3) ?
C30 H30A . 0.9300 ?
C31 C32 . 1.402(3) ?
C31 H31A . 0.9300 ?
C32 C33 . 1.394(3) ?
C32 C35 . 1.480(3) ?
C33 C34 . 1.386(3) ?
C33 H33A . 0.9300 ?
C34 H34A . 0.9300 ?
C35 C36 . 1.310(4) ?
C35 H35A . 0.9300 ?
C36 H36A . 0.9300 ?
C36 H36B . 0.9300 ?
N2 O1 . 1.230(2) ?
N2 O3 . 1.237(3) ?
N2 O2 . 1.291(2) ?
